data_4348659
loop_
_publ_author_name
'Hu, Yong'
'Zhang, Lei'
'Chang, Fei-Fan'
'Zhao, Pei-Chen'
'Feng, Gen-Feng'
'Zhang, Kun'
'Huang, Wei'

_publ_section_title
;
 Construction of Chiral [4 + 4] and [2 + 2] Schiff-Base Macrocyclic
 Zinc(II) Complexes Influenced by Counterions and Pendant Arms.
;
_journal_issue 17
_journal_name_full 'Inorganic chemistry'
_journal_page_first 8260
_journal_page_last 8262
_journal_paper_doi 10.1021/acs.inorgchem.6b01493
_journal_volume 55
_journal_year 2016
_chemical_absolute_configuration rm
_chemical_formula_moiety 'C62 H68 Cl4 N6 O8 Zn2, 4(C H4 O), 2(N O3)'
_chemical_formula_sum 'C66 H84 Cl4 N8 O18 Zn2'
_chemical_formula_weight 1549.95
_space_group_crystal_system tetragonal
_space_group_IT_number 92
_space_group_name_Hall 'P 4abw 2nw'
_space_group_name_H-M_alt 'P 41 21 2'
_atom_sites_solution_hydrogens mixed
_audit_creation_method SHELXL-2014/7
_cell_angle_alpha 90
_cell_angle_beta 90
_cell_angle_gamma 90
_cell_formula_units_Z 4
_cell_length_a 16.7895(12)
_cell_length_b 16.7895(12)
_cell_length_c 25.613(4)
_cell_measurement_reflns_used 9567
_cell_measurement_temperature 123(2)
_cell_measurement_theta_max 25.099
_cell_measurement_theta_min 2.343
_cell_volume 7220.0(13)
_computing_cell_refinement SMART
_computing_data_collection 'SMART (BRUKER 2000)'
_computing_data_reduction 'SAINT (BRUKER 2000)'
_computing_molecular_graphics SHELXTL
_computing_publication_material SHELXTL
_computing_structure_refinement SHELXTL
_computing_structure_solution 'SHELXTL (BRUKER 2000)'
_diffrn_ambient_temperature 123(2)
_diffrn_measured_fraction_theta_full 0.999
_diffrn_measured_fraction_theta_max 0.996
_diffrn_measurement_device_type 'Bruker CCD area detector'
_diffrn_measurement_method '\f and \w scans'
_diffrn_radiation_monochromator graphite
_diffrn_radiation_source 'sealed tube'
_diffrn_radiation_type MoK\a
_diffrn_radiation_wavelength 0.71073
_diffrn_reflns_av_R_equivalents 0.0514
_diffrn_reflns_av_unetI/netI 0.0454
_diffrn_reflns_Laue_measured_fraction_full 0.999
_diffrn_reflns_Laue_measured_fraction_max 0.996
_diffrn_reflns_limit_h_max 21
_diffrn_reflns_limit_h_min -21
_diffrn_reflns_limit_k_max 21
_diffrn_reflns_limit_k_min -19
_diffrn_reflns_limit_l_max 30
_diffrn_reflns_limit_l_min -33
_diffrn_reflns_number 48698
_diffrn_reflns_point_group_measured_fraction_full 1.000
_diffrn_reflns_point_group_measured_fraction_max 0.996
_diffrn_reflns_theta_full 25.242
_diffrn_reflns_theta_max 27.544
_diffrn_reflns_theta_min 1.715
_diffrn_standards_decay_% 0
_diffrn_standards_interval_count 0
_diffrn_standards_interval_time 0
_diffrn_standards_number 0
_exptl_absorpt_coefficient_mu 0.886
_exptl_absorpt_correction_T_max 0.915
_exptl_absorpt_correction_T_min 0.899
_exptl_absorpt_correction_type multi-scan
_exptl_absorpt_process_details 'SADABS, Bruker(2000)'
_exptl_crystal_colour yellow
_exptl_crystal_density_diffrn 1.426
_exptl_crystal_description block
_exptl_crystal_F_000 3232
_exptl_crystal_size_max 0.120
_exptl_crystal_size_mid 0.100
_exptl_crystal_size_min 0.100
_refine_diff_density_max 0.303
_refine_diff_density_min -0.318
_refine_diff_density_rms 0.052
_refine_ls_abs_structure_details
;
 Flack x determined using 2178 quotients [(I+)-(I-)]/[(I+)+(I-)]
 (Parsons, Flack and Wagner, Acta Cryst. B69 (2013) 249-259).
;
_refine_ls_abs_structure_Flack 0.011(5)
_refine_ls_extinction_method none
_refine_ls_goodness_of_fit_ref 1.009
_refine_ls_hydrogen_treatment constr
_refine_ls_matrix_type full
_refine_ls_number_parameters 446
_refine_ls_number_reflns 8302
_refine_ls_number_restraints 1
_refine_ls_restrained_S_all 1.009
_refine_ls_R_factor_all 0.0720
_refine_ls_R_factor_gt 0.0436
_refine_ls_shift/su_max 0.000
_refine_ls_shift/su_mean 0.000
_refine_ls_structure_factor_coef Fsqd
_refine_ls_weighting_details 'w=1/[\s^2^(Fo^2^)+(0.0766P)^2^+0.8139P] where P=(Fo^2^+2Fc^2^)/3'
_refine_ls_weighting_scheme calc
_refine_ls_wR_factor_gt 0.1128
_refine_ls_wR_factor_ref 0.1299
_reflns_Friedel_coverage 0.762
_reflns_Friedel_fraction_full 1.000
_reflns_Friedel_fraction_max 0.996
_reflns_number_gt 6074
_reflns_number_total 8302
_reflns_threshold_expression 'I > 2\s(I)'
_cod_data_source_file ic6b01493_si_002.cif
_cod_data_source_block 2
_cod_depositor_comments
;
The following automatic conversions were performed:

data item '_space_group_crystal_system' value 'Tetragonal' was
changed to 'tetragonal' in accordance with the
/home/saulius/struct/COD-crude-data/automatic-downloads/DataCite-retrospective/ACS/depositions/lib/dictionaries/cif_core.dic
dictionary named 'cif_core.dic' version 2.4.2 last updated on
2011-04-26.

Automatic conversion script
Id: cif_fix_values 6909 2019-04-08 15:41:33Z antanas 
;
_cod_original_cell_volume 7219.8(15)
_cod_database_code 4348659
_shelx_shelxl_version_number 2014/7
_shelx_space_group_comment
;
The symmetry employed for this shelxl refinement is uniquely defined
by the following loop, which should always be used as a source of
symmetry information in preference to the above space-group names.
They are only intended as comments.
;
_shelx_estimated_absorpt_t_min 0.901
_shelx_estimated_absorpt_t_max 0.917

loop_
_space_group_symop_operation_xyz
'x, y, z'
'-x, -y, z+1/2'
'-y+1/2, x+1/2, z+1/4'
'y+1/2, -x+1/2, z+3/4'
'-x+1/2, y+1/2, -z+1/4'
'x+1/2, -y+1/2, -z+3/4'
'y, x, -z'
'-y, -x, -z+1/2'

loop_
_atom_site_label
_atom_site_type_symbol
_atom_site_fract_x
_atom_site_fract_y
_atom_site_fract_z
_atom_site_U_iso_or_equiv
_atom_site_adp_type
_atom_site_occupancy
_atom_site_site_symmetry_order
_atom_site_calc_flag
_atom_site_refinement_flags_posn
_atom_site_refinement_flags_adp
Zn1 Zn 0.34857(3) 0.42474(3) 0.08015(2) 0.04359(16) Uani 1 1 d . .
C1 C 0.3071(3) 0.5803(3) 0.03701(19) 0.0472(11) Uani 1 1 d . .
C2 C 0.2275(3) 0.5756(3) 0.05468(19) 0.0479(11) Uani 1 1 d . .
C3 C 0.1779(3) 0.6436(3) 0.0515(2) 0.0535(12) Uani 1 1 d . .
H3 H 0.1250 0.6398 0.0619 0.064 Uiso 1 1 calc R U
C4 C 0.2064(3) 0.7151(3) 0.0334(2) 0.0534(12) Uani 1 1 d . .
C5 C 0.2834(3) 0.7210(3) 0.01530(19) 0.0523(12) Uani 1 1 d . .
H5 H 0.3017 0.7693 0.0022 0.063 Uiso 1 1 calc R U
C6 C 0.3333(3) 0.6566(3) 0.01637(18) 0.0486(11) Uani 1 1 d . .
C7 C 0.1900(3) 0.5047(3) 0.0744(2) 0.0513(12) Uani 1 1 d . .
H7 H 0.1351 0.5057 0.0792 0.062 Uiso 1 1 calc R U
C8 C 0.1867(3) 0.3689(3) 0.1045(2) 0.0531(12) Uani 1 1 d . .
H8 H 0.2057 0.3595 0.1401 0.064 Uiso 1 1 calc R U
C9 C 0.2185(3) 0.3009(3) 0.0708(2) 0.0541(12) Uani 1 1 d . .
H9 H 0.2017 0.3109 0.0348 0.065 Uiso 1 1 calc R U
C10 C 0.1838(3) 0.2201(3) 0.0874(3) 0.0609(14) Uani 1 1 d . .
H10A H 0.2062 0.2046 0.1208 0.073 Uiso 1 1 calc R U
H10B H 0.1984 0.1799 0.0619 0.073 Uiso 1 1 calc R U
C11 C 0.0925(3) 0.2244(4) 0.0918(3) 0.085(2) Uani 1 1 d . .
H11A H 0.0698 0.2318 0.0573 0.102 Uiso 1 1 calc R U
H11B H 0.0725 0.1744 0.1056 0.102 Uiso 1 1 calc R U
C12 C 0.0663(4) 0.2909(4) 0.1264(3) 0.0792(18) Uani 1 1 d . .
H12A H 0.0860 0.2817 0.1615 0.095 Uiso 1 1 calc R U
H12B H 0.0086 0.2920 0.1278 0.095 Uiso 1 1 calc R U
C13 C 0.0968(3) 0.3704(4) 0.1067(3) 0.0649(16) Uani 1 1 d . .
H13A H 0.0754 0.3810 0.0723 0.078 Uiso 1 1 calc R U
H13B H 0.0793 0.4126 0.1300 0.078 Uiso 1 1 calc R U
C14 C 0.3500(3) 0.2446(3) 0.0733(2) 0.0505(11) Uani 1 1 d . .
H14 H 0.3240 0.1958 0.0708 0.061 Uiso 1 1 calc R U
C15 C 0.4358(3) 0.2424(3) 0.0774(2) 0.0476(11) Uani 1 1 d . .
C16 C 0.4850(3) 0.3119(3) 0.0810(2) 0.0442(10) Uani 1 1 d . .
C17 C 0.5678(3) 0.3010(3) 0.0872(2) 0.0459(11) Uani 1 1 d . .
C18 C 0.6015(3) 0.2254(3) 0.0882(2) 0.0533(12) Uani 1 1 d . .
H18 H 0.6563 0.2192 0.0920 0.064 Uiso 1 1 calc R U
C19 C 0.5527(3) 0.1596(3) 0.0836(2) 0.0579(13) Uani 1 1 d . .
C20 C 0.4721(3) 0.1682(3) 0.0788(2) 0.0552(12) Uani 1 1 d . .
H20 H 0.4405 0.1228 0.0763 0.066 Uiso 1 1 calc R U
C21 C 0.4160(3) 0.6620(3) -0.0029(2) 0.0515(11) Uani 1 1 d . .
H21A H 0.4524 0.6493 0.0253 0.062 Uiso 1 1 calc R U
H21B H 0.4267 0.7162 -0.0140 0.062 Uiso 1 1 calc R U
C22 C 0.3738(3) 0.6178(3) -0.0939(2) 0.0496(11) Uani 1 1 d . .
H22A H 0.3586 0.6734 -0.0960 0.059 Uiso 1 1 calc R U
H22B H 0.4001 0.6035 -0.1263 0.059 Uiso 1 1 calc R U
C23 C 0.5173(3) 0.6093(3) -0.0663(2) 0.0523(12) Uani 1 1 d . .
H23A H 0.5515 0.6023 -0.0361 0.063 Uiso 1 1 calc R U
H23B H 0.5269 0.5650 -0.0898 0.063 Uiso 1 1 calc R U
C24 C 0.5408(3) 0.6853(3) -0.0936(2) 0.0621(14) Uani 1 1 d . .
H24A H 0.5270 0.7308 -0.0721 0.074 Uiso 1 1 calc R U
H24B H 0.5125 0.6898 -0.1265 0.074 Uiso 1 1 calc R U
C25 C 0.6299(3) 0.6841(3) -0.1034(2) 0.0561(13) Uani 1 1 d . .
C26 C 0.6814(4) 0.7189(4) -0.0684(2) 0.0684(16) Uani 1 1 d . .
H26 H 0.6610 0.7442 -0.0390 0.082 Uiso 1 1 calc R U
C27 C 0.7629(3) 0.7170(4) -0.0761(3) 0.0721(16) Uani 1 1 d . .
H27 H 0.7964 0.7420 -0.0523 0.087 Uiso 1 1 calc R U
C28 C 0.7950(3) 0.6787(3) -0.1186(2) 0.0605(14) Uani 1 1 d . .
C29 C 0.7441(3) 0.6438(3) -0.1544(2) 0.0624(14) Uani 1 1 d . .
H29 H 0.7646 0.6187 -0.1838 0.075 Uiso 1 1 calc R U
C30 C 0.6630(3) 0.6463(4) -0.1464(2) 0.0619(14) Uani 1 1 d . .
H30 H 0.6296 0.6220 -0.1706 0.074 Uiso 1 1 calc R U
C31 C 0.4259(5) 0.4862(5) 0.1877(3) 0.098(2) Uani 1 1 d . .
H31A H 0.4678 0.4514 0.1764 0.147 Uiso 1 1 calc R U
H31B H 0.4107 0.4728 0.2227 0.147 Uiso 1 1 calc R U
H31C H 0.4441 0.5404 0.1866 0.147 Uiso 1 1 calc R U
C32 C 0.5514(11) 0.2429(18) 0.2328(9) 0.37(2) Uani 1 1 d D .
H32A H 0.5909 0.2477 0.2058 0.555 Uiso 1 1 calc R U
H32B H 0.4998 0.2368 0.2172 0.555 Uiso 1 1 calc R U
H32C H 0.5631 0.1972 0.2540 0.555 Uiso 1 1 calc R U
C33 C 0.8983(8) 0.5131(6) 0.0215(5) 0.165(5) Uani 1 1 d . .
H33A H 0.8756 0.5486 0.0469 0.247 Uiso 1 1 calc R U
H33B H 0.8807 0.5283 -0.0128 0.247 Uiso 1 1 calc R U
H33C H 0.9553 0.5161 0.0232 0.247 Uiso 1 1 calc R U
Cl1 Cl 0.14463(10) 0.79792(9) 0.03422(8) 0.0799(5) Uani 1 1 d . .
Cl2 Cl 0.59623(11) 0.06479(9) 0.08339(9) 0.0929(6) Uani 1 1 d . .
N1 N 0.2267(2) 0.4407(2) 0.08569(17) 0.0496(9) Uani 1 1 d . .
N2 N 0.3064(2) 0.3071(2) 0.07260(16) 0.0480(9) Uani 1 1 d . .
N3 N 0.4313(2) 0.6060(2) -0.04828(16) 0.0437(8) Uani 1 1 d . .
N4 N 0.3154(4) 0.0019(3) 0.0329(2) 0.0708(14) Uani 1 1 d . .
O1 O 0.35914(19) 0.52279(18) 0.03716(14) 0.0486(8) Uani 1 1 d . .
O2 O 0.45860(18) 0.38545(18) 0.08004(15) 0.0493(7) Uani 1 1 d . .
H2A H 0.4823 0.4086 0.0490 0.074 Uiso 1 1 d R U
O3 O 0.8753(2) 0.6791(3) -0.1235(2) 0.0851(14) Uani 1 1 d . .
H3A H 0.8881 0.6541 -0.1497 0.128 Uiso 1 1 calc R U
O4 O 0.3602(3) 0.4775(3) 0.15457(16) 0.0735(12) Uani 1 1 d . .
H4A H 0.3419 0.5318 0.1495 0.110 Uiso 1 1 d R U
O5 O 0.2760(4) 0.0515(3) 0.0559(2) 0.1083(18) Uani 1 1 d . .
O6 O 0.3847(4) 0.0135(4) 0.0237(3) 0.134(3) Uani 1 1 d . .
O7 O 0.2868(5) -0.0605(4) 0.0202(2) 0.126(2) Uani 1 1 d . .
O8 O 0.5524(14) 0.3227(17) 0.2689(9) 0.56(3) Uani 1 1 d D .
H8A H 0.5595 0.3631 0.2428 0.845 Uiso 1 1 d R U
O9 O 0.8732(3) 0.4334(3) 0.0323(2) 0.0983(16) Uani 1 1 d . .
H9A H 0.9008 0.3976 0.0093 0.147 Uiso 1 1 d R U

loop_
_atom_site_aniso_label
_atom_site_aniso_U_11
_atom_site_aniso_U_22
_atom_site_aniso_U_33
_atom_site_aniso_U_23
_atom_site_aniso_U_13
_atom_site_aniso_U_12
Zn1 0.0388(3) 0.0403(3) 0.0517(3) 0.0004(2) 0.0032(2) -0.0036(2)
C1 0.053(3) 0.044(2) 0.045(3) -0.003(2) 0.005(2) -0.004(2)
C2 0.053(3) 0.045(2) 0.045(3) -0.001(2) 0.001(2) -0.002(2)
C3 0.046(3) 0.059(3) 0.056(3) 0.004(3) 0.005(2) 0.002(2)
C4 0.061(3) 0.045(3) 0.054(3) 0.001(2) -0.001(2) 0.008(2)
C5 0.064(3) 0.044(3) 0.049(3) 0.003(2) 0.005(2) -0.003(2)
C6 0.055(3) 0.044(2) 0.046(3) -0.001(2) 0.005(2) -0.007(2)
C7 0.040(2) 0.054(3) 0.060(3) 0.003(3) 0.000(2) -0.003(2)
C8 0.041(2) 0.058(3) 0.060(3) 0.007(2) 0.003(2) -0.006(2)
C9 0.050(3) 0.053(3) 0.060(3) 0.002(2) 0.000(2) -0.014(2)
C10 0.050(3) 0.053(3) 0.080(4) 0.002(3) -0.002(3) -0.015(2)
C11 0.050(3) 0.070(4) 0.134(6) 0.014(4) -0.008(4) -0.025(3)
C12 0.044(3) 0.067(4) 0.126(6) 0.011(4) 0.009(3) -0.010(3)
C13 0.039(3) 0.069(4) 0.087(4) 0.015(3) -0.003(3) -0.007(2)
C14 0.054(3) 0.047(3) 0.050(3) -0.001(2) 0.004(2) -0.012(2)
C15 0.051(3) 0.041(2) 0.051(3) -0.002(2) 0.009(2) -0.0034(19)
C16 0.045(2) 0.041(2) 0.047(3) -0.005(2) 0.003(2) -0.0021(18)
C17 0.049(3) 0.044(2) 0.045(3) 0.001(2) 0.003(2) 0.001(2)
C18 0.052(3) 0.054(3) 0.055(3) -0.001(2) -0.001(2) 0.008(2)
C19 0.070(3) 0.039(2) 0.064(3) -0.002(2) 0.003(3) 0.011(2)
C20 0.063(3) 0.047(3) 0.055(3) -0.003(2) 0.002(3) -0.005(2)
C21 0.054(3) 0.048(3) 0.052(3) -0.004(2) 0.004(2) -0.011(2)
C22 0.052(3) 0.047(3) 0.050(3) 0.010(2) 0.004(2) 0.000(2)
C23 0.044(3) 0.048(3) 0.064(3) 0.006(2) 0.003(2) 0.001(2)
C24 0.048(3) 0.060(3) 0.078(4) 0.018(3) 0.009(3) -0.001(2)
C25 0.052(3) 0.056(3) 0.060(3) 0.011(3) 0.010(2) -0.005(2)
C26 0.065(3) 0.074(4) 0.066(4) -0.009(3) 0.008(3) -0.002(3)
C27 0.053(3) 0.089(4) 0.075(4) -0.008(4) 0.001(3) -0.010(3)
C28 0.047(3) 0.054(3) 0.081(4) 0.011(3) 0.004(3) -0.004(2)
C29 0.063(3) 0.054(3) 0.071(4) -0.001(3) 0.016(3) -0.005(3)
C30 0.057(3) 0.066(3) 0.063(3) 0.001(3) -0.001(3) -0.014(3)
C31 0.108(6) 0.102(6) 0.084(5) -0.010(4) -0.021(5) -0.019(5)
C32 0.081(9) 0.82(7) 0.21(2) 0.18(3) -0.024(12) 0.01(2)
C33 0.184(12) 0.104(8) 0.207(14) 0.007(8) 0.076(10) -0.005(7)
Cl1 0.0806(10) 0.0559(8) 0.1032(12) 0.0095(8) 0.0186(9) 0.0201(7)
Cl2 0.0913(12) 0.0479(8) 0.1394(16) -0.0042(10) -0.0063(12) 0.0195(7)
N1 0.042(2) 0.045(2) 0.062(3) 0.0045(19) 0.0020(19) -0.0073(16)
N2 0.044(2) 0.046(2) 0.054(2) -0.0013(19) 0.0015(19) -0.0081(16)
N3 0.0408(19) 0.0402(19) 0.050(2) 0.0046(17) 0.0035(17) -0.0014(15)
N4 0.084(4) 0.058(3) 0.071(3) -0.005(3) 0.014(3) -0.012(3)
O1 0.0465(18) 0.0447(17) 0.055(2) 0.0051(15) 0.0078(15) 0.0007(14)
O2 0.0400(16) 0.0392(17) 0.069(2) -0.0013(16) 0.0059(17) -0.0040(12)
O3 0.047(2) 0.092(3) 0.117(4) -0.001(3) 0.013(2) -0.002(2)
O4 0.071(3) 0.094(3) 0.056(2) -0.020(2) -0.003(2) -0.002(2)
O5 0.117(4) 0.083(4) 0.126(5) -0.019(3) 0.044(4) -0.005(3)
O6 0.095(4) 0.128(5) 0.179(7) -0.042(5) 0.034(4) -0.023(4)
O7 0.173(6) 0.088(4) 0.117(5) -0.021(3) 0.018(4) -0.054(4)
O8 0.254(19) 1.08(8) 0.36(3) 0.34(4) -0.17(2) -0.16(3)
O9 0.093(3) 0.066(3) 0.135(5) 0.006(3) 0.027(3) -0.002(2)

loop_
_atom_type_symbol
_atom_type_description
_atom_type_scat_dispersion_real
_atom_type_scat_dispersion_imag
_atom_type_scat_source
C C 0.0033 0.0016 'International Tables Vol C Tables 4.2.6.8 and 6.1.1.4'
H H 0.0000 0.0000 'International Tables Vol C Tables 4.2.6.8 and 6.1.1.4'
N N 0.0061 0.0033 'International Tables Vol C Tables 4.2.6.8 and 6.1.1.4'
O O 0.0106 0.0060 'International Tables Vol C Tables 4.2.6.8 and 6.1.1.4'
Cl Cl 0.1484 0.1585 'International Tables Vol C Tables 4.2.6.8 and 6.1.1.4'
Zn Zn 0.2839 1.4301 'International Tables Vol C Tables 4.2.6.8 and 6.1.1.4'

loop_
_geom_angle_atom_site_label_1
_geom_angle_atom_site_label_2
_geom_angle_atom_site_label_3
_geom_angle
_geom_angle_site_symmetry_1
_geom_angle_site_symmetry_3
O2 Zn1 O1 101.16(13) . .
O2 Zn1 N1 167.24(14) . .
O1 Zn1 N1 91.08(14) . .
O2 Zn1 N2 90.05(15) . .
O1 Zn1 N2 139.05(15) . .
N1 Zn1 N2 78.22(15) . .
O2 Zn1 O4 93.19(16) . .
O1 Zn1 O4 98.28(17) . .
N1 Zn1 O4 88.56(17) . .
N2 Zn1 O4 120.50(17) . .
O1 C1 C2 126.3(4) . .
O1 C1 C6 116.8(4) . .
C2 C1 C6 116.9(4) . .
C1 C2 C3 119.5(5) . .
C1 C2 C7 125.0(5) . .
C3 C2 C7 115.5(4) . .
C4 C3 C2 121.4(5) . .
C4 C3 H3 119.3 . .
C2 C3 H3 119.3 . .
C3 C4 C5 120.2(5) . .
C3 C4 Cl1 119.3(4) . .
C5 C4 Cl1 120.5(4) . .
C6 C5 C4 120.7(5) . .
C6 C5 H5 119.6 . .
C4 C5 H5 119.6 . .
C5 C6 C1 121.2(5) . .
C5 C6 C21 121.4(5) . .
C1 C6 C21 117.4(4) . .
N1 C7 C2 124.6(4) . .
N1 C7 H7 117.7 . .
C2 C7 H7 117.7 . .
N1 C8 C13 117.2(4) . .
N1 C8 C9 105.7(4) . .
C13 C8 C9 112.5(5) . .
N1 C8 H8 106.9 . .
C13 C8 H8 106.9 . .
C9 C8 H8 106.9 . .
N2 C9 C8 106.2(4) . .
N2 C9 C10 115.5(4) . .
C8 C9 C10 111.9(4) . .
N2 C9 H9 107.6 . .
C8 C9 H9 107.6 . .
C10 C9 H9 107.6 . .
C9 C10 C11 110.9(5) . .
C9 C10 H10A 109.5 . .
C11 C10 H10A 109.5 . .
C9 C10 H10B 109.5 . .
C11 C10 H10B 109.5 . .
H10A C10 H10B 108.1 . .
C12 C11 C10 111.9(5) . .
C12 C11 H11A 109.2 . .
C10 C11 H11A 109.2 . .
C12 C11 H11B 109.2 . .
C10 C11 H11B 109.2 . .
H11A C11 H11B 107.9 . .
C11 C12 C13 111.3(6) . .
C11 C12 H12A 109.4 . .
C13 C12 H12A 109.4 . .
C11 C12 H12B 109.4 . .
C13 C12 H12B 109.4 . .
H12A C12 H12B 108.0 . .
C8 C13 C12 109.6(5) . .
C8 C13 H13A 109.8 . .
C12 C13 H13A 109.8 . .
C8 C13 H13B 109.8 . .
C12 C13 H13B 109.8 . .
H13A C13 H13B 108.2 . .
N2 C14 C15 126.3(4) . .
N2 C14 H14 116.9 . .
C15 C14 H14 116.9 . .
C20 C15 C16 118.5(4) . .
C20 C15 C14 117.4(4) . .
C16 C15 C14 124.0(4) . .
O2 C16 C17 117.2(4) . .
O2 C16 C15 124.7(4) . .
C17 C16 C15 118.0(4) . .
C18 C17 C16 121.5(4) . .
C18 C17 C22 121.1(4) . 7
C16 C17 C22 117.4(4) . 7
C19 C18 C17 119.1(5) . .
C19 C18 H18 120.5 . .
C17 C18 H18 120.5 . .
C20 C19 C18 120.8(5) . .
C20 C19 Cl2 120.6(4) . .
C18 C19 Cl2 118.6(4) . .
C19 C20 C15 122.1(5) . .
C19 C20 H20 119.0 . .
C15 C20 H20 119.0 . .
C6 C21 N3 112.2(4) . .
C6 C21 H21A 109.2 . .
N3 C21 H21A 109.2 . .
C6 C21 H21B 109.2 . .
N3 C21 H21B 109.2 . .
H21A C21 H21B 107.9 . .
C17 C22 N3 110.8(4) 7 .
C17 C22 H22A 109.5 7 .
N3 C22 H22A 109.5 . .
C17 C22 H22B 109.5 7 .
N3 C22 H22B 109.5 . .
H22A C22 H22B 108.1 . .
C24 C23 N3 115.0(4) . .
C24 C23 H23A 108.5 . .
N3 C23 H23A 108.5 . .
C24 C23 H23B 108.5 . .
N3 C23 H23B 108.5 . .
H23A C23 H23B 107.5 . .
C23 C24 C25 108.9(4) . .
C23 C24 H24A 109.9 . .
C25 C24 H24A 109.9 . .
C23 C24 H24B 109.9 . .
C25 C24 H24B 109.9 . .
H24A C24 H24B 108.3 . .
C26 C25 C30 117.3(5) . .
C26 C25 C24 120.4(5) . .
C30 C25 C24 122.2(5) . .
C25 C26 C27 121.3(6) . .
C25 C26 H26 119.3 . .
C27 C26 H26 119.3 . .
C28 C27 C26 120.8(6) . .
C28 C27 H27 119.6 . .
C26 C27 H27 119.6 . .
O3 C28 C27 117.5(6) . .
O3 C28 C29 123.7(6) . .
C27 C28 C29 118.8(5) . .
C30 C29 C28 120.0(5) . .
C30 C29 H29 120.0 . .
C28 C29 H29 120.0 . .
C29 C30 C25 121.9(5) . .
C29 C30 H30 119.1 . .
C25 C30 H30 119.1 . .
O4 C31 H31A 109.5 . .
O4 C31 H31B 109.5 . .
H31A C31 H31B 109.5 . .
O4 C31 H31C 109.5 . .
H31A C31 H31C 109.5 . .
H31B C31 H31C 109.5 . .
O8 C32 H32A 109.5 . .
O8 C32 H32B 109.5 . .
H32A C32 H32B 109.5 . .
O8 C32 H32C 109.5 . .
H32A C32 H32C 109.5 . .
H32B C32 H32C 109.5 . .
O9 C33 H33A 109.5 . .
O9 C33 H33B 109.5 . .
H33A C33 H33B 109.5 . .
O9 C33 H33C 109.5 . .
H33A C33 H33C 109.5 . .
H33B C33 H33C 109.5 . .
C7 N1 C8 123.4(4) . .
C7 N1 Zn1 125.0(3) . .
C8 N1 Zn1 111.7(3) . .
C14 N2 C9 120.9(4) . .
C14 N2 Zn1 125.1(3) . .
C9 N2 Zn1 113.8(3) . .
C21 N3 C23 111.7(4) . .
C21 N3 C22 113.5(4) . .
C23 N3 C22 111.3(4) . .
O7 N4 O6 118.6(7) . .
O7 N4 O5 120.8(7) . .
O6 N4 O5 120.6(6) . .
C1 O1 Zn1 123.8(3) . .
C16 O2 Zn1 129.4(3) . .
C16 O2 H2A 104.6 . .
Zn1 O2 H2A 104.7 . .
C28 O3 H3A 109.5 . .
C31 O4 Zn1 131.6(5) . .
C31 O4 H4A 103.5 . .
Zn1 O4 H4A 104.1 . .
C32 O8 H8A 100.8 . .
C33 O9 H9A 109.0 . .

loop_
_geom_bond_atom_site_label_1
_geom_bond_atom_site_label_2
_geom_bond_distance
_geom_bond_site_symmetry_2
Zn1 O2 1.962(3) .
Zn1 O1 1.988(3) .
Zn1 N1 2.069(4) .
Zn1 N2 2.108(4) .
Zn1 O4 2.111(4) .
C1 O1 1.302(6) .
C1 C2 1.413(7) .
C1 C6 1.454(7) .
C2 C3 1.416(7) .
C2 C7 1.438(7) .
C3 C4 1.372(7) .
C3 H3 0.9300 .
C4 C5 1.378(7) .
C4 Cl1 1.735(5) .
C5 C6 1.369(7) .
C5 H5 0.9300 .
C6 C21 1.477(7) .
C7 N1 1.270(6) .
C7 H7 0.9300 .
C8 N1 1.461(6) .
C8 C13 1.511(7) .
C8 C9 1.527(7) .
C8 H8 0.9800 .
C9 N2 1.481(6) .
C9 C10 1.536(7) .
C9 H9 0.9800 .
C10 C11 1.540(8) .
C10 H10A 0.9700 .
C10 H10B 0.9700 .
C11 C12 1.490(10) .
C11 H11A 0.9700 .
C11 H11B 0.9700 .
C12 C13 1.516(8) .
C12 H12A 0.9700 .
C12 H12B 0.9700 .
C13 H13A 0.9700 .
C13 H13B 0.9700 .
C14 N2 1.279(6) .
C14 C15 1.445(7) .
C14 H14 0.9300 .
C15 C20 1.388(7) .
C15 C16 1.432(6) .
C16 O2 1.312(5) .
C16 C17 1.410(7) .
C17 C18 1.391(7) .
C17 C22 1.492(7) 7
C18 C19 1.381(7) .
C18 H18 0.9300 .
C19 C20 1.367(7) .
C19 Cl2 1.752(5) .
C20 H20 0.9300 .
C21 N3 1.516(6) .
C21 H21A 0.9700 .
C21 H21B 0.9700 .
C22 C17 1.492(7) 7
C22 N3 1.529(6) .
C22 H22A 0.9700 .
C22 H22B 0.9700 .
C23 C24 1.508(7) .
C23 N3 1.517(6) .
C23 H23A 0.9700 .
C23 H23B 0.9700 .
C24 C25 1.516(7) .
C24 H24A 0.9700 .
C24 H24B 0.9700 .
C25 C26 1.376(8) .
C25 C30 1.388(8) .
C26 C27 1.383(8) .
C26 H26 0.9300 .
C27 C28 1.373(8) .
C27 H27 0.9300 .
C28 O3 1.355(6) .
C28 C29 1.383(8) .
C29 C30 1.376(8) .
C29 H29 0.9300 .
C30 H30 0.9300 .
C31 O4 1.398(8) .
C31 H31A 0.9600 .
C31 H31B 0.9600 .
C31 H31C 0.9600 .
C32 O8 1.628(14) .
C32 H32A 0.9600 .
C32 H32B 0.9600 .
C32 H32C 0.9600 .
C33 O9 1.430(11) .
C33 H33A 0.9600 .
C33 H33B 0.9600 .
C33 H33C 0.9600 .
N4 O7 1.197(7) .
N4 O6 1.202(8) .
N4 O5 1.218(7) .
O2 H2A 0.9700 .
O3 H3A 0.8200 .
O4 H4A 0.9700 .
O8 H8A 0.9600 .
O9 H9A 0.9600 .
